data_7023955
loop_
_publ_author_name
'Pappuru, Sreenath'
'Chokkapu, Eswara Rao'
'Chakraborty, Debashis'
'Ramkumar, Venkatachalam'

_publ_section_title
;
 Group iv complexes containing the benzotriazole phenoxide ligand as
 catalysts for the ring-opening polymerization of lactides, epoxides and
 as precatalysts for the polymerization of ethylene.
;
_journal_issue 46
_journal_name_full 'Dalton transactions (Cambridge, England : 2003)'
_journal_page_first 16412
_journal_page_last 16427
_journal_paper_doi 10.1039/c3dt52065j
_journal_volume 42
_journal_year 2013
_chemical_formula_moiety 'C26 H20 Cl2 N6 O2 Zr'
_chemical_formula_sum 'C26 H20 Cl2 N6 O2 Zr'
_chemical_formula_weight 610.60
_chemical_name_systematic
;

 ?

;
_space_group_IT_number 15
_symmetry_cell_setting monoclinic
_symmetry_space_group_name_Hall '-C 2yc'
_symmetry_space_group_name_H-M 'C 1 2/c 1'
_atom_sites_solution_hydrogens geom
_atom_sites_solution_primary direct
_atom_sites_solution_secondary difmap
_audit_creation_method SHELXL-97
_cell_angle_alpha 90.00
_cell_angle_beta 124.471(3)
_cell_angle_gamma 90.00
_cell_formula_units_Z 4
_cell_length_a 18.6144(15)
_cell_length_b 10.8807(8)
_cell_length_c 15.4550(12)
_cell_measurement_reflns_used 6918
_cell_measurement_temperature 173(2)
_cell_measurement_theta_max 28.60
_cell_measurement_theta_min 2.29
_cell_volume 2580.6(4)
_computing_cell_refinement 'APEXII/SAINT, Bruker,2004'
_computing_data_collection 'APEXII, Bruker,2004'
_computing_data_reduction 'SAINT PLUS/XPREP, Bruker,2004'
_computing_molecular_graphics 'ORTEP-3   (Farrugia, 1997)'
_computing_publication_material 'SHELXL-97  (Sheldrick, 2008)'
_computing_structure_refinement 'SHELXL-97  (Sheldrick, 2008)'
_computing_structure_solution 'SHELXS-97  (Sheldrick, 2008)'
_diffrn_ambient_temperature 173(2)
_diffrn_measured_fraction_theta_full 0.982
_diffrn_measured_fraction_theta_max 0.969
_diffrn_measurement_device_type 'Bruker APEXII CCD area detector'
_diffrn_measurement_method 'phi and omega scans'
_diffrn_radiation_monochromator graphite
_diffrn_radiation_source 'fine-focus sealed tube'
_diffrn_radiation_type MoK\a
_diffrn_radiation_wavelength 0.71073
_diffrn_reflns_av_R_equivalents 0.0255
_diffrn_reflns_av_sigmaI/netI 0.0261
_diffrn_reflns_limit_h_max 24
_diffrn_reflns_limit_h_min -24
_diffrn_reflns_limit_k_max 12
_diffrn_reflns_limit_k_min -14
_diffrn_reflns_limit_l_max 20
_diffrn_reflns_limit_l_min -20
_diffrn_reflns_number 8798
_diffrn_reflns_theta_full 25.00
_diffrn_reflns_theta_max 28.60
_diffrn_reflns_theta_min 2.29
_exptl_absorpt_coefficient_mu 0.670
_exptl_absorpt_correction_T_max 0.8777
_exptl_absorpt_correction_T_min 0.7994
_exptl_absorpt_correction_type multi-scan
_exptl_absorpt_process_details 'SADABS (Bruker, 2004)'
_exptl_crystal_colour yellow
_exptl_crystal_density_diffrn 1.572
_exptl_crystal_density_method 'not measured'
_exptl_crystal_description Rectangular
_exptl_crystal_F_000 1232
_exptl_crystal_size_max 0.35
_exptl_crystal_size_mid 0.25
_exptl_crystal_size_min 0.20
_refine_diff_density_max 0.414
_refine_diff_density_min -0.890
_refine_diff_density_rms 0.078
_refine_ls_extinction_method none
_refine_ls_goodness_of_fit_ref 1.041
_refine_ls_hydrogen_treatment mixed
_refine_ls_matrix_type full
_refine_ls_number_parameters 169
_refine_ls_number_reflns 3204
_refine_ls_number_restraints 0
_refine_ls_restrained_S_all 1.041
_refine_ls_R_factor_all 0.0257
_refine_ls_R_factor_gt 0.0235
_refine_ls_shift/su_max 0.001
_refine_ls_shift/su_mean 0.000
_refine_ls_structure_factor_coef Fsqd
_refine_ls_weighting_details 'calc w=1/[\s^2^(Fo^2^)+(0.0290P)^2^+3.3590P] where P=(Fo^2^+2Fc^2^)/3'
_refine_ls_weighting_scheme calc
_refine_ls_wR_factor_gt 0.0624
_refine_ls_wR_factor_ref 0.0639
_reflns_number_gt 2994
_reflns_number_total 3204
_reflns_threshold_expression >2sigma(I)
_cod_data_source_file c3dt52065j.txt
_cod_data_source_block ZrCl
_cod_depositor_comments
;
The following automatic conversions were performed:

'_symmetry_cell_setting' value 'Monoclinic' changed to 'monoclinic'
according to /home/saulius/struct/CIF-dictionaries/cif_core.dic
dictionary named 'cif_core.dic' version 2.4.2 from 2011-04-26.

Automatic conversion script
Id: cif_fix_values 1891 2012-01-12 08:04:46Z andrius 
;
_cod_original_cell_volume 2580.6(3)
_cod_original_sg_symbol_H-M C2/c
_cod_database_code 7023955

loop_
_symmetry_equiv_pos_as_xyz
'x, y, z'
'-x, y, -z+1/2'
'x+1/2, y+1/2, z'
'-x+1/2, y+1/2, -z+1/2'
'-x, -y, -z'
'x, -y, z-1/2'
'-x+1/2, -y+1/2, -z'
'x+1/2, -y+1/2, z-1/2'

loop_
_atom_site_label
_atom_site_type_symbol
_atom_site_fract_x
_atom_site_fract_y
_atom_site_fract_z
_atom_site_U_iso_or_equiv
_atom_site_adp_type
_atom_site_occupancy
_atom_site_symmetry_multiplicity
_atom_site_calc_flag
_atom_site_refinement_flags
C1 C 0.49034(9) 0.68842(12) 0.05823(10) 0.0134(2) Uani 1 1 d .
C2 C 0.52773(10) 0.67612(13) 0.00157(11) 0.0170(3) Uani 1 1 d .
H2 H 0.5648 0.6082 0.0149 0.020 Uiso 1 1 calc R
C3 C 0.51126(10) 0.76176(14) -0.07361(11) 0.0184(3) Uani 1 1 d .
H3 H 0.5375 0.7521 -0.1110 0.022 Uiso 1 1 calc R
C4 C 0.45684(10) 0.86211(13) -0.09559(11) 0.0167(3) Uani 1 1 d .
C5 C 0.41885(9) 0.87440(13) -0.04053(11) 0.0157(3) Uani 1 1 d .
H5 H 0.3815 0.9421 -0.0545 0.019 Uiso 1 1 calc R
C6 C 0.43517(9) 0.78785(13) 0.03549(10) 0.0133(2) Uani 1 1 d .
C7 C 0.29398(9) 0.86910(13) 0.10525(11) 0.0149(3) Uani 1 1 d .
C8 C 0.22714(10) 0.93541(13) 0.10150(12) 0.0186(3) Uani 1 1 d .
H8 H 0.1993 1.0036 0.0558 0.022 Uiso 1 1 calc R
C9 C 0.20454(10) 0.89622(14) 0.16723(12) 0.0198(3) Uani 1 1 d .
H9 H 0.1604 0.9390 0.1679 0.024 Uiso 1 1 calc R
C10 C 0.24545(10) 0.79333(14) 0.23435(12) 0.0188(3) Uani 1 1 d .
H10 H 0.2274 0.7693 0.2784 0.023 Uiso 1 1 calc R
C11 C 0.31008(9) 0.72706(13) 0.23827(11) 0.0170(3) Uani 1 1 d .
H11 H 0.3361 0.6574 0.2826 0.020 Uiso 1 1 calc R
C12 C 0.33562(9) 0.76804(12) 0.17294(11) 0.0137(3) Uani 1 1 d .
C13 C 0.43691(11) 0.95204(15) -0.18040(12) 0.0229(3) Uani 1 1 d .
H13A H 0.4012 0.9118 -0.2490 0.034 Uiso 1 1 calc R
H13B H 0.4915 0.9806 -0.1693 0.034 Uiso 1 1 calc R
H13C H 0.4051 1.0224 -0.1782 0.034 Uiso 1 1 calc R
Cl1 Cl 0.62009(2) 0.42163(3) 0.33227(3) 0.01911(9) Uani 1 1 d .
N1 N 0.39768(8) 0.72570(10) 0.15942(9) 0.0133(2) Uani 1 1 d .
N2 N 0.38908(7) 0.80100(10) 0.08403(9) 0.0130(2) Uani 1 1 d .
N3 N 0.32899(8) 0.88716(11) 0.04998(10) 0.0164(2) Uani 1 1 d .
O1 O 0.50748(7) 0.60417(9) 0.13088(8) 0.01462(19) Uani 1 1 d .
Zr1 Zr 0.5000 0.564868(16) 0.2500 0.01165(6) Uani 1 2 d S

loop_
_atom_site_aniso_label
_atom_site_aniso_U_11
_atom_site_aniso_U_22
_atom_site_aniso_U_33
_atom_site_aniso_U_23
_atom_site_aniso_U_13
_atom_site_aniso_U_12
C1 0.0150(6) 0.0140(6) 0.0143(6) -0.0002(5) 0.0101(5) -0.0004(5)
C2 0.0195(7) 0.0181(6) 0.0195(6) 0.0009(5) 0.0147(6) 0.0032(5)
C3 0.0217(7) 0.0223(7) 0.0190(7) 0.0002(5) 0.0161(6) 0.0008(5)
C4 0.0198(7) 0.0179(6) 0.0158(6) 0.0011(5) 0.0121(6) -0.0011(5)
C5 0.0175(7) 0.0153(6) 0.0165(6) 0.0003(5) 0.0110(6) 0.0011(5)
C6 0.0147(6) 0.0152(6) 0.0145(6) -0.0020(5) 0.0110(5) -0.0012(5)
C7 0.0149(6) 0.0157(6) 0.0167(6) -0.0024(5) 0.0104(5) -0.0004(5)
C8 0.0169(7) 0.0195(7) 0.0217(7) -0.0004(5) 0.0123(6) 0.0038(5)
C9 0.0164(7) 0.0227(7) 0.0252(7) -0.0050(6) 0.0147(6) 0.0008(5)
C10 0.0176(7) 0.0233(7) 0.0225(7) -0.0031(6) 0.0154(6) -0.0023(5)
C11 0.0165(7) 0.0188(7) 0.0203(7) 0.0000(5) 0.0131(6) -0.0008(5)
C12 0.0126(6) 0.0146(6) 0.0162(6) -0.0036(5) 0.0096(5) -0.0013(5)
C13 0.0304(8) 0.0229(7) 0.0219(7) 0.0062(6) 0.0186(7) 0.0027(6)
Cl1 0.02133(19) 0.01819(17) 0.02354(18) 0.00441(12) 0.01614(16) 0.00596(12)
N1 0.0157(6) 0.0136(5) 0.0158(5) -0.0003(4) 0.0120(5) -0.0003(4)
N2 0.0148(6) 0.0125(5) 0.0149(5) 0.0004(4) 0.0103(5) 0.0015(4)
N3 0.0177(6) 0.0159(6) 0.0194(6) 0.0004(4) 0.0128(5) 0.0037(4)
O1 0.0187(5) 0.0140(4) 0.0169(5) 0.0017(4) 0.0135(4) 0.0024(4)
Zr1 0.01452(11) 0.01086(10) 0.01440(10) 0.000 0.01109(8) 0.000

loop_
_atom_type_symbol
_atom_type_description
_atom_type_scat_dispersion_real
_atom_type_scat_dispersion_imag
_atom_type_scat_source
C C 0.0033 0.0016 'International Tables Vol C Tables 4.2.6.8 and 6.1.1.4'
H H 0.0000 0.0000 'International Tables Vol C Tables 4.2.6.8 and 6.1.1.4'
N N 0.0061 0.0033 'International Tables Vol C Tables 4.2.6.8 and 6.1.1.4'
O O 0.0106 0.0060 'International Tables Vol C Tables 4.2.6.8 and 6.1.1.4'
Cl Cl 0.1484 0.1585 'International Tables Vol C Tables 4.2.6.8 and 6.1.1.4'
Zr Zr -2.9673 0.5597 'International Tables Vol C Tables 4.2.6.8 and 6.1.1.4'

loop_
_geom_angle_atom_site_label_1
_geom_angle_atom_site_label_2
_geom_angle_atom_site_label_3
_geom_angle
_geom_angle_site_symmetry_1
_geom_angle_site_symmetry_3
O1 C1 C6 122.30(12) . .
O1 C1 C2 119.45(12) . .
C6 C1 C2 118.24(12) . .
C3 C2 C1 120.62(13) . .
C3 C2 H2 119.7 . .
C1 C2 H2 119.7 . .
C2 C3 C4 121.19(12) . .
C2 C3 H3 119.4 . .
C4 C3 H3 119.4 . .
C5 C4 C3 118.58(13) . .
C5 C4 C13 120.79(13) . .
C3 C4 C13 120.57(12) . .
C4 C5 C6 120.45(13) . .
C4 C5 H5 119.8 . .
C6 C5 H5 119.8 . .
C1 C6 C5 120.91(12) . .
C1 C6 N2 121.38(12) . .
C5 C6 N2 117.60(12) . .
N3 C7 C12 108.87(12) . .
N3 C7 C8 129.04(13) . .
C12 C7 C8 122.09(13) . .
C9 C8 C7 116.39(13) . .
C9 C8 H8 121.8 . .
C7 C8 H8 121.8 . .
C8 C9 C10 121.65(13) . .
C8 C9 H9 119.2 . .
C10 C9 H9 119.2 . .
C11 C10 C9 122.70(13) . .
C11 C10 H10 118.7 . .
C9 C10 H10 118.7 . .
C10 C11 C12 116.37(13) . .
C10 C11 H11 121.8 . .
C12 C11 H11 121.8 . .
N1 C12 C7 107.89(12) . .
N1 C12 C11 131.34(13) . .
C7 C12 C11 120.77(13) . .
C4 C13 H13A 109.5 . .
C4 C13 H13B 109.5 . .
H13A C13 H13B 109.5 . .
C4 C13 H13C 109.5 . .
H13A C13 H13C 109.5 . .
H13B C13 H13C 109.5 . .
N2 N1 C12 103.22(11) . .
N2 N1 Zr1 128.08(8) . .
C12 N1 Zr1 128.66(9) . .
N3 N2 N1 115.64(11) . .
N3 N2 C6 119.11(11) . .
N1 N2 C6 125.10(11) . .
N2 N3 C7 104.36(11) . .
C1 O1 Zr1 145.27(9) . .
O1 Zr1 O1 154.93(6) . 2_655
O1 Zr1 N1 86.19(4) . 2_655
O1 Zr1 N1 75.30(4) 2_655 2_655
O1 Zr1 N1 75.30(4) . .
O1 Zr1 N1 86.19(4) 2_655 .
N1 Zr1 N1 84.98(6) 2_655 .
O1 Zr1 Cl1 100.49(3) . 2_655
O1 Zr1 Cl1 95.64(3) 2_655 2_655
N1 Zr1 Cl1 169.04(3) 2_655 2_655
N1 Zr1 Cl1 88.32(3) . 2_655
O1 Zr1 Cl1 95.64(3) . .
O1 Zr1 Cl1 100.49(3) 2_655 .
N1 Zr1 Cl1 88.32(3) 2_655 .
N1 Zr1 Cl1 169.04(3) . .
Cl1 Zr1 Cl1 99.56(2) 2_655 .

loop_
_geom_bond_atom_site_label_1
_geom_bond_atom_site_label_2
_geom_bond_distance
_geom_bond_site_symmetry_2
C1 O1 1.3406(16) .
C1 C6 1.3928(19) .
C1 C2 1.3996(17) .
C2 C3 1.382(2) .
C2 H2 0.9500 .
C3 C4 1.394(2) .
C3 H3 0.9500 .
C4 C5 1.3870(18) .
C4 C13 1.5042(19) .
C5 C6 1.3984(19) .
C5 H5 0.9500 .
C6 N2 1.4311(16) .
C7 N3 1.3502(17) .
C7 C12 1.4094(19) .
C7 C8 1.4107(19) .
C8 C9 1.369(2) .
C8 H8 0.9500 .
C9 C10 1.420(2) .
C9 H9 0.9500 .
C10 C11 1.3742(19) .
C10 H10 0.9500 .
C11 C12 1.4098(18) .
C11 H11 0.9500 .
C12 N1 1.3650(16) .
C13 H13A 0.9800 .
C13 H13B 0.9800 .
C13 H13C 0.9800 .
Cl1 Zr1 2.4135(4) .
N1 N2 1.3577(15) .
N1 Zr1 2.3731(12) .
N2 N3 1.3193(16) .
O1 Zr1 1.9702(9) .
Zr1 O1 1.9702(9) 2_655
Zr1 N1 2.3731(12) 2_655
Zr1 Cl1 2.4135(4) 2_655

loop_
_geom_torsion_atom_site_label_1
_geom_torsion_atom_site_label_2
_geom_torsion_atom_site_label_3
_geom_torsion_atom_site_label_4
_geom_torsion
_geom_torsion_site_symmetry_4
O1 C1 C2 C3 -179.89(13) .
C6 C1 C2 C3 1.1(2) .
C1 C2 C3 C4 -0.3(2) .
C2 C3 C4 C5 -0.3(2) .
C2 C3 C4 C13 -177.75(14) .
C3 C4 C5 C6 0.1(2) .
C13 C4 C5 C6 177.61(13) .
O1 C1 C6 C5 179.79(13) .
C2 C1 C6 C5 -1.2(2) .
O1 C1 C6 N2 -4.2(2) .
C2 C1 C6 N2 174.86(13) .
C4 C5 C6 C1 0.6(2) .
C4 C5 C6 N2 -175.60(13) .
N3 C7 C8 C9 -179.94(15) .
C12 C7 C8 C9 -0.1(2) .
C7 C8 C9 C10 -0.8(2) .
C8 C9 C10 C11 0.3(2) .
C9 C10 C11 C12 1.2(2) .
N3 C7 C12 N1 0.95(16) .
C8 C7 C12 N1 -178.91(13) .
N3 C7 C12 C11 -178.48(13) .
C8 C7 C12 C11 1.7(2) .
C10 C11 C12 N1 178.58(14) .
C10 C11 C12 C7 -2.2(2) .
C7 C12 N1 N2 -1.08(14) .
C11 C12 N1 N2 178.26(15) .
C7 C12 N1 Zr1 176.72(9) .
C11 C12 N1 Zr1 -3.9(2) .
C12 N1 N2 N3 0.93(15) .
Zr1 N1 N2 N3 -176.88(9) .
C12 N1 N2 C6 -174.52(12) .
Zr1 N1 N2 C6 7.67(18) .
C1 C6 N2 N3 -171.05(13) .
C5 C6 N2 N3 5.13(19) .
C1 C6 N2 N1 4.3(2) .
C5 C6 N2 N1 -179.56(12) .
N1 N2 N3 C7 -0.36(16) .
C6 N2 N3 C7 175.38(12) .
C12 C7 N3 N2 -0.37(15) .
C8 C7 N3 N2 179.47(14) .
C6 C1 O1 Zr1 -14.2(2) .
C2 C1 O1 Zr1 166.76(12) .
C1 O1 Zr1 O1 -24.67(15) 2_655
C1 O1 Zr1 N1 -66.74(16) 2_655
C1 O1 Zr1 N1 19.06(15) .
C1 O1 Zr1 Cl1 104.50(16) 2_655
C1 O1 Zr1 Cl1 -154.67(15) .
N2 N1 Zr1 O1 -13.61(10) .
C12 N1 Zr1 O1 169.12(12) .
N2 N1 Zr1 O1 149.32(11) 2_655
C12 N1 Zr1 O1 -27.95(11) 2_655
N2 N1 Zr1 N1 73.76(10) 2_655
C12 N1 Zr1 N1 -103.51(12) 2_655
N2 N1 Zr1 Cl1 -114.92(10) 2_655
C12 N1 Zr1 Cl1 67.81(11) 2_655
N2 N1 Zr1 Cl1 21.3(2) .
C12 N1 Zr1 Cl1 -155.98(11) .
